data_7216453
loop_
_publ_author_name
'Wang, Jiahong'
'Zhang, Yu'
'Zhang, Zaichao'
'Xu, Yan'

_publ_section_title
;
 Synthesis and structural characterization of three 3-D aluminogermanates
 with different topologies
;
_journal_issue 23
_journal_name_full CrystEngComm
_journal_page_first 5103
_journal_paper_doi 10.1039/c3ce42585a
_journal_volume 16
_journal_year 2014
_chemical_formula_sum 'C2 H8 Al Ge3 N O8'
_chemical_formula_weight 418.84
_chemical_name_systematic
; 
 ? 
;
_space_group_IT_number 92
_symmetry_cell_setting tetragonal
_symmetry_space_group_name_Hall 'P 4abw 2nw'
_symmetry_space_group_name_H-M 'P 41 21 2'
_atom_sites_solution_hydrogens geom
_atom_sites_solution_primary direct
_atom_sites_solution_secondary difmap
_audit_creation_method SHELXL-97
_cell_angle_alpha 90.00
_cell_angle_beta 90.00
_cell_angle_gamma 90.00
_cell_formula_units_Z 4
_cell_length_a 10.3388(7)
_cell_length_b 10.3388(7)
_cell_length_c 9.4073(12)
_cell_measurement_reflns_used 7600
_cell_measurement_temperature 296(2)
_cell_measurement_theta_max 26.65
_cell_measurement_theta_min 2.79
_cell_volume 1005.55(16)
_computing_cell_refinement 'SAINT (Bruker, 2005)'
_computing_data_collection 'APEX2 (Bruker, 2005)'
_computing_data_reduction SAINT
_computing_molecular_graphics SHELXTL
_computing_publication_material SHELXTL
_computing_structure_refinement 'SHELXL-97 (Sheldrick, 1997)'
_computing_structure_solution 'SHELXS-97 (Sheldrick, 1990)'
_diffrn_ambient_temperature 296(2)
_diffrn_measured_fraction_theta_full 1.000
_diffrn_measured_fraction_theta_max 1.000
_diffrn_measurement_device_type 'Bruker Apex2 CCD'
_diffrn_measurement_method '\w scans'
_diffrn_radiation_monochromator graphite
_diffrn_radiation_source 'fine-focus sealed tube'
_diffrn_radiation_type MoK\a
_diffrn_radiation_wavelength 0.71073
_diffrn_reflns_av_R_equivalents 0.0367
_diffrn_reflns_av_sigmaI/netI 0.0215
_diffrn_reflns_limit_h_max 12
_diffrn_reflns_limit_h_min -10
_diffrn_reflns_limit_k_max 11
_diffrn_reflns_limit_k_min -12
_diffrn_reflns_limit_l_max 11
_diffrn_reflns_limit_l_min -11
_diffrn_reflns_number 7149
_diffrn_reflns_theta_full 25.01
_diffrn_reflns_theta_max 25.01
_diffrn_reflns_theta_min 2.79
_exptl_absorpt_coefficient_mu 9.021
_exptl_absorpt_correction_T_max 0.8841
_exptl_absorpt_correction_T_min 0.3649
_exptl_absorpt_correction_type multi-scan
_exptl_absorpt_process_details '(SADABS; Sheldrick, 2003)'
_exptl_crystal_colour colorless
_exptl_crystal_density_diffrn 2.767
_exptl_crystal_density_method 'not measured'
_exptl_crystal_description block
_exptl_crystal_F_000 800
_exptl_crystal_size_max 0.14
_exptl_crystal_size_mid 0.12
_exptl_crystal_size_min 0.01
_refine_diff_density_max 0.644
_refine_diff_density_min -0.819
_refine_diff_density_rms 0.135
_refine_ls_abs_structure_details 'Flack H D (1983), Acta Cryst. A39, 876-881'
_refine_ls_abs_structure_Flack 0.00(5)
_refine_ls_extinction_method none
_refine_ls_goodness_of_fit_ref 1.057
_refine_ls_hydrogen_treatment 'riding model'
_refine_ls_matrix_type full
_refine_ls_number_parameters 74
_refine_ls_number_reflns 901
_refine_ls_number_restraints 24
_refine_ls_restrained_S_all 1.057
_refine_ls_R_factor_all 0.0306
_refine_ls_R_factor_gt 0.0288
_refine_ls_shift/su_max 0.000
_refine_ls_shift/su_mean 0.000
_refine_ls_structure_factor_coef Fsqd
_refine_ls_weighting_details 'calc w=1/[\s^2^(Fo^2^)+(0.1000P)^2^+0.0000P] where P=(Fo^2^+2Fc^2^)/3'
_refine_ls_weighting_scheme calc
_refine_ls_wR_factor_gt 0.1166
_refine_ls_wR_factor_ref 0.1179
_reflns_number_gt 855
_reflns_number_total 901
_reflns_threshold_expression >2sigma(I)
_cod_data_source_file c3ce42585a2.cif
_cod_data_source_block 2
_cod_depositor_comments
;
The following automatic conversions were performed:

'_symmetry_cell_setting' value 'Tetragonal' changed to 'tetragonal'
according to
/usr/data/users/saulius/crontab/automatic-downloads/current/RSC/lib/dictionaries/cif_core.dic
dictionary named 'cif_core.dic' version 2.4.2 from 2011-04-26.

Automatic conversion script
Id: cif_fix_values 2281 2013-09-26 08:29:07Z andrius 
;
_cod_database_code 7216453

loop_
_symmetry_equiv_pos_as_xyz
'x, y, z'
'-x, -y, z+1/2'
'-y+1/2, x+1/2, z+1/4'
'y+1/2, -x+1/2, z+3/4'
'-x+1/2, y+1/2, -z+1/4'
'x+1/2, -y+1/2, -z+3/4'
'y, x, -z'
'-y, -x, -z+1/2'

loop_
_atom_site_label
_atom_site_type_symbol
_atom_site_fract_x
_atom_site_fract_y
_atom_site_fract_z
_atom_site_U_iso_or_equiv
_atom_site_adp_type
_atom_site_occupancy
_atom_site_symmetry_multiplicity
_atom_site_calc_flag
_atom_site_refinement_flags
Ge1 Ge 0.56792(7) 0.43208(7) 0.2500 0.0089(3) Uani 0.75 2 d SP
Al1 Al 0.56792(7) 0.43208(7) 0.2500 0.0089(3) Uani 0.25 2 d SP
Ge2 Ge 0.86750(8) 0.13250(8) 0.2500 0.0122(3) Uani 0.75 2 d SP
Al2 Al 0.86750(8) 0.13250(8) 0.2500 0.0122(3) Uani 0.25 2 d SP
Ge3 Ge 0.86507(8) 0.42921(9) 0.34345(9) 0.0170(3) Uani 0.75 1 d P
Al3 Al 0.86507(8) 0.42921(9) 0.34345(9) 0.0170(3) Uani 0.25 1 d P
O1 O 0.6956(5) 0.4324(6) 0.3691(6) 0.0258(12) Uani 1 1 d U
O2 O 0.9286(5) 0.4206(5) 0.5149(6) 0.0226(11) Uani 1 1 d .
O3 O 0.5572(5) 0.5747(5) 0.1542(6) 0.0240(12) Uani 1 1 d U
C1 C 0.7089(14) 0.8043(12) 0.3934(12) 0.073(4) Uani 1 1 d .
H1A H 0.6409 0.7399 0.3868 0.088 Uiso 1 1 calc R
H1B H 0.7086 0.8718 0.3217 0.088 Uiso 1 1 calc R
O4 O 0.9055(6) 0.2933(5) 0.2442(7) 0.0282(13) Uani 1 1 d U
N1 N 0.832(2) 0.770(2) 0.463(2) 0.061(5) Uani 0.50 1 d PU

loop_
_atom_site_aniso_label
_atom_site_aniso_U_11
_atom_site_aniso_U_22
_atom_site_aniso_U_33
_atom_site_aniso_U_23
_atom_site_aniso_U_13
_atom_site_aniso_U_12
Ge1 0.0077(4) 0.0077(4) 0.0115(6) 0.0016(3) 0.0016(3) 0.0003(4)
Al1 0.0077(4) 0.0077(4) 0.0115(6) 0.0016(3) 0.0016(3) 0.0003(4)
Ge2 0.0110(4) 0.0110(4) 0.0147(6) -0.0028(3) -0.0028(3) 0.0006(5)
Al2 0.0110(4) 0.0110(4) 0.0147(6) -0.0028(3) -0.0028(3) 0.0006(5)
Ge3 0.0154(5) 0.0140(5) 0.0216(5) 0.0008(4) -0.0010(4) 0.0006(4)
Al3 0.0154(5) 0.0140(5) 0.0216(5) 0.0008(4) -0.0010(4) 0.0006(4)
O1 0.013(3) 0.037(3) 0.027(3) 0.002(3) -0.003(2) 0.001(2)
O2 0.017(3) 0.024(3) 0.027(3) 0.001(2) -0.008(2) 0.000(2)
O3 0.030(3) 0.013(3) 0.029(3) 0.011(2) 0.007(2) 0.006(2)
C1 0.093(10) 0.065(8) 0.061(7) 0.036(6) 0.043(7) 0.030(7)
O4 0.031(3) 0.016(2) 0.037(3) -0.010(2) 0.009(3) -0.002(2)
N1 0.048(8) 0.070(9) 0.065(9) -0.030(7) 0.020(7) -0.004(7)

loop_
_atom_type_symbol
_atom_type_description
_atom_type_scat_dispersion_real
_atom_type_scat_dispersion_imag
_atom_type_scat_source
C C 0.0033 0.0016 'International Tables Vol C Tables 4.2.6.8 and 6.1.1.4'
H H 0.0000 0.0000 'International Tables Vol C Tables 4.2.6.8 and 6.1.1.4'
N N 0.0061 0.0033 'International Tables Vol C Tables 4.2.6.8 and 6.1.1.4'
O O 0.0106 0.0060 'International Tables Vol C Tables 4.2.6.8 and 6.1.1.4'
Al Al 0.0645 0.0514 'International Tables Vol C Tables 4.2.6.8 and 6.1.1.4'
Ge Ge 0.1547 1.8001 'International Tables Vol C Tables 4.2.6.8 and 6.1.1.4'

loop_
_geom_angle_atom_site_label_1
_geom_angle_atom_site_label_2
_geom_angle_atom_site_label_3
_geom_angle
_geom_angle_site_symmetry_1
_geom_angle_site_symmetry_3
O1 Ge1 O1 114.9(4) 8_665 .
O1 Ge1 O3 108.2(2) 8_665 .
O1 Ge1 O3 112.6(3) . .
O1 Ge1 O3 112.6(3) 8_665 8_665
O1 Ge1 O3 108.2(2) . 8_665
O3 Ge1 O3 99.3(4) . 8_665
O4 Ge2 O4 116.6(4) . 8_665
O4 Ge2 O3 101.7(3) . 5_645
O4 Ge2 O3 112.3(3) 8_665 5_645
O4 Ge2 O3 112.3(3) . 3_645
O4 Ge2 O3 101.7(3) 8_665 3_645
O3 Ge2 O3 112.5(4) 5_645 3_645
O2 Ge3 O4 111.4(3) . .
O2 Ge3 O2 108.2(3) . 4_564
O4 Ge3 O2 112.0(3) . 4_564
O2 Ge3 O1 104.4(2) . .
O4 Ge3 O1 109.1(3) . .
O2 Ge3 O1 111.6(3) 4_564 .
Ge1 O1 Ge3 131.9(3) . .
Ge3 O2 Al3 136.6(3) . 3_645
Ge3 O2 Ge3 136.6(3) . 3_645
Al3 O2 Ge3 0.00(8) 3_645 3_645
Ge1 O3 Al2 133.9(3) . 4_564
Ge1 O3 Ge2 133.9(3) . 4_564
Al2 O3 Ge2 0.00(5) 4_564 4_564
N1 C1 N1 45.0(13) . 7_556
N1 C1 H1A 119.1 . .
N1 C1 H1A 119.1 7_556 .
N1 C1 H1B 119.1 . .
N1 C1 H1B 119.1 7_556 .
H1A C1 H1B 116.6 . .
Ge2 O4 Ge3 135.5(4) . .
N1 N1 C1 69.5(19) 7_556 .
N1 N1 C1 65.5(16) 7_556 7_556
C1 N1 C1 109.5(14) . 7_556

loop_
_geom_bond_atom_site_label_1
_geom_bond_atom_site_label_2
_geom_bond_distance
_geom_bond_site_symmetry_2
Ge1 O1 1.731(5) 8_665
Ge1 O1 1.731(5) .
Ge1 O3 1.732(5) .
Ge1 O3 1.732(5) 8_665
Ge2 O4 1.709(5) .
Ge2 O4 1.709(5) 8_665
Ge2 O3 1.751(5) 5_645
Ge2 O3 1.751(5) 3_645
Ge3 O2 1.743(5) .
Ge3 O4 1.738(5) .
Ge3 O2 1.743(5) 4_564
Ge3 O1 1.769(5) .
O2 Al3 1.743(5) 3_645
O2 Ge3 1.743(5) 3_645
O3 Al2 1.751(5) 4_564
O3 Ge2 1.751(5) 4_564
C1 N1 1.47(2) .
C1 N1 1.52(3) 7_556
C1 H1A 0.9700 .
C1 H1B 0.9700 .
N1 N1 1.14(3) 7_556
N1 C1 1.52(3) 7_556
